data_7151663
loop_
_publ_author_name
'Helttunen, Kaisa'
'Nauha, Elisa'
'Kurronen, Anni'
'Shahgaldian, Patrick'
'Nissinen, Maija'

_publ_section_title
;
 Conformational polymorphism and amphiphilic properties of
 resorcinarene octapodands.
;
_journal_issue 3
_journal_name_full 'Organic &amp; biomolecular chemistry'
_journal_page_first 906
_journal_page_last 914
_journal_paper_doi 10.1039/C0OB00602E
_journal_volume 9
_journal_year 2011
_chemical_formula_sum 'C103 H110 N16 O25'
_chemical_formula_weight 1972.07
_chemical_name_systematic
;
?
;
_space_group_IT_number 2
_symmetry_cell_setting triclinic
_symmetry_space_group_name_Hall '-P 1'
_symmetry_space_group_name_H-M 'P -1'
_atom_sites_solution_hydrogens geom
_atom_sites_solution_primary direct
_atom_sites_solution_secondary difmap
_audit_creation_method SHELXL-97
_cell_angle_alpha 113.258(2)
_cell_angle_beta 95.992(2)
_cell_angle_gamma 100.282(2)
_cell_formula_units_Z 2
_cell_length_a 11.8347(3)
_cell_length_b 20.5903(5)
_cell_length_c 22.5132(7)
_cell_measurement_temperature 173(2)
_cell_volume 4865.6(2)
_computing_structure_refinement 'SHELXL-97 (Sheldrick, 1997)'
_computing_structure_solution 'SHELXS-97 (Sheldrick, 1990)'
_diffrn_ambient_temperature 173(2)
_diffrn_measured_fraction_theta_full 0.881
_diffrn_measured_fraction_theta_max 0.881
_diffrn_radiation_monochromator graphite
_diffrn_radiation_source 'fine-focus sealed tube'
_diffrn_radiation_type CuK\a
_diffrn_radiation_wavelength 1.54178
_diffrn_reflns_av_R_equivalents 0.1285
_diffrn_reflns_av_sigmaI/netI 0.1165
_diffrn_reflns_limit_h_max 13
_diffrn_reflns_limit_h_min -13
_diffrn_reflns_limit_k_max 24
_diffrn_reflns_limit_k_min -23
_diffrn_reflns_limit_l_max 25
_diffrn_reflns_limit_l_min -26
_diffrn_reflns_number 22141
_diffrn_reflns_theta_full 66.86
_diffrn_reflns_theta_max 66.86
_diffrn_reflns_theta_min 2.47
_exptl_absorpt_coefficient_mu 0.810
_exptl_absorpt_correction_T_max 0.9840
_exptl_absorpt_correction_T_min 0.8548
_exptl_absorpt_correction_type empirical
_exptl_absorpt_process_details 'Denzo (Otwinowski, Majewski, Borek & Minor, 2003)'
_exptl_crystal_colour yellow
_exptl_crystal_density_diffrn 1.346
_exptl_crystal_density_method 'not measured'
_exptl_crystal_description needle
_exptl_crystal_F_000 2080
_exptl_crystal_size_max 0.20
_exptl_crystal_size_mid 0.08
_exptl_crystal_size_min 0.02
_refine_diff_density_max 0.774
_refine_diff_density_min -0.397
_refine_diff_density_rms 0.084
_refine_ls_extinction_coef 0.00097(15)
_refine_ls_extinction_expression Fc^*^=kFc[1+0.001xFc^2^\l^3^/sin(2\q)]^-1/4^
_refine_ls_extinction_method SHELXL
_refine_ls_goodness_of_fit_ref 1.217
_refine_ls_hydrogen_treatment mixed
_refine_ls_matrix_type full
_refine_ls_number_parameters 1272
_refine_ls_number_reflns 15235
_refine_ls_number_restraints 16
_refine_ls_restrained_S_all 1.217
_refine_ls_R_factor_all 0.1702
_refine_ls_R_factor_gt 0.0946
_refine_ls_shift/su_max 0.000
_refine_ls_shift/su_mean 0.000
_refine_ls_structure_factor_coef Fsqd
_refine_ls_weighting_details 'calc w=1/[\s^2^(Fo^2^)+(0.1160P)^2^+0.0000P] where P=(Fo^2^+2Fc^2^)/3'
_refine_ls_weighting_scheme calc
_refine_ls_wR_factor_gt 0.2234
_refine_ls_wR_factor_ref 0.2682
_reflns_number_gt 8353
_reflns_number_total 15235
_reflns_threshold_expression >2sigma(I)
_cod_data_source_file C0OB00602E.TXT
_cod_data_source_block 2B
_cod_original_sg_symbol_H-M P-1
_cod_database_code 7151663

loop_
_symmetry_equiv_pos_as_xyz
'x, y, z'
'-x, -y, -z'

loop_
_atom_site_label
_atom_site_type_symbol
_atom_site_fract_x
_atom_site_fract_y
_atom_site_fract_z
_atom_site_U_iso_or_equiv
_atom_site_adp_type
_atom_site_occupancy
_atom_site_symmetry_multiplicity
_atom_site_calc_flag
_atom_site_refinement_flags
_atom_site_disorder_assembly
_atom_site_disorder_group
O4 O 0.1816(3) 0.54858(18) 0.29267(17) 0.0408(9) Uani 1 1 d . . .
O6 O 0.4864(3) 0.74452(18) 0.30471(16) 0.0400(8) Uani 1 1 d . . .
O11 O 0.2487(3) 0.25689(18) 0.15115(18) 0.0438(9) Uani 1 1 d . . .
O13 O -0.0433(3) 0.39827(19) 0.1903(2) 0.0499(10) Uani 1 1 d . . .
O18 O 0.7728(3) 0.60764(18) 0.27339(17) 0.0403(8) Uani 1 1 d . . .
O20 O 0.4681(3) 0.40327(19) 0.25178(17) 0.0429(9) Uani 1 1 d . . .
O25 O 0.5905(3) 0.84996(19) 0.2222(2) 0.0514(10) Uani 1 1 d . . .
O27 O 0.8860(3) 0.71147(18) 0.19574(18) 0.0434(9) Uani 1 1 d . . .
C1 C 0.3458(4) 0.6743(2) 0.2045(2) 0.0310(11) Uani 1 1 d . . .
C2 C 0.2479(4) 0.6160(3) 0.1715(3) 0.0341(11) Uani 1 1 d . . .
H2 H 0.2174 0.6049 0.1269 0.041 Uiso 1 1 calc R . .
C3 C 0.1922(4) 0.5732(3) 0.1996(2) 0.0325(11) Uani 1 1 d . . .
C4 C 0.2386(4) 0.5909(3) 0.2654(2) 0.0329(11) Uani 1 1 d . . .
C5 C 0.3366(4) 0.6470(3) 0.2994(3) 0.0364(12) Uani 1 1 d . . .
H5 H 0.3676 0.6581 0.3439 0.044 Uiso 1 1 calc R . .
C6 C 0.3896(4) 0.6871(3) 0.2688(3) 0.0349(12) Uani 1 1 d . . .
C7 C 0.0914(4) 0.5073(3) 0.1636(2) 0.0337(11) Uani 1 1 d . . .
H7 H 0.0296 0.5130 0.1910 0.040 Uiso 1 1 calc R . .
C8 C 0.1308(4) 0.4387(3) 0.1590(2) 0.0332(11) Uani 1 1 d . . .
C9 C 0.2381(4) 0.4281(3) 0.1433(2) 0.0321(11) Uani 1 1 d . . .
H9 H 0.2860 0.4641 0.1345 0.039 Uiso 1 1 calc R . .
C10 C 0.2801(4) 0.3681(3) 0.1397(2) 0.0333(11) Uani 1 1 d . . .
C11 C 0.2088(4) 0.3166(3) 0.1542(2) 0.0352(12) Uani 1 1 d . . .
C12 C 0.1019(4) 0.3262(3) 0.1719(2) 0.0378(12) Uani 1 1 d . . .
H12 H 0.0553 0.2916 0.1830 0.045 Uiso 1 1 calc R . .
C13 C 0.0637(4) 0.3868(3) 0.1732(2) 0.0361(12) Uani 1 1 d . . .
C14 C 0.3979(4) 0.3583(3) 0.1203(2) 0.0346(12) Uani 1 1 d . . .
H14 H 0.4172 0.3186 0.1315 0.042 Uiso 1 1 calc R . .
C15 C 0.4958(4) 0.4266(3) 0.1610(2) 0.0311(11) Uani 1 1 d . . .
C16 C 0.5551(4) 0.4700(3) 0.1338(2) 0.0322(11) Uani 1 1 d . . .
H16 H 0.5300 0.4583 0.0885 0.039 Uiso 1 1 calc R . .
C17 C 0.6489(4) 0.5293(3) 0.1700(2) 0.0320(11) Uani 1 1 d . . .
C18 C 0.6804(4) 0.5469(2) 0.2368(2) 0.0316(11) Uani 1 1 d . . .
C19 C 0.6223(4) 0.5072(3) 0.2664(3) 0.0351(12) Uani 1 1 d . . .
H19 H 0.6447 0.5205 0.3122 0.042 Uiso 1 1 calc R . .
C20 C 0.5311(4) 0.4477(3) 0.2281(3) 0.0338(12) Uani 1 1 d . . .
C21 C 0.7150(4) 0.5759(3) 0.1400(2) 0.0322(11) Uani 1 1 d . . .
H21 H 0.8005 0.5847 0.1568 0.039 Uiso 1 1 calc R . .
C22 C 0.6851(4) 0.6502(3) 0.1634(2) 0.0327(11) Uani 1 1 d . . .
C23 C 0.5694(4) 0.6557(3) 0.1584(2) 0.0335(11) Uani 1 1 d . . .
H23 H 0.5098 0.6119 0.1406 0.040 Uiso 1 1 calc R . .
C26 C 0.7399(4) 0.7822(3) 0.2077(3) 0.0438(13) Uani 1 1 d . . .
H26 H 0.7996 0.8260 0.2247 0.053 Uiso 1 1 calc R . .
C24 C 0.5353(4) 0.7205(3) 0.1776(2) 0.0349(12) Uani 1 1 d . . .
C25 C 0.6236(4) 0.7844(3) 0.2018(3) 0.0399(13) Uani 1 1 d . . .
C27 C 0.7693(4) 0.7152(3) 0.1884(2) 0.0368(12) Uani 1 1 d . . .
C28 C 0.4053(4) 0.7196(3) 0.1718(2) 0.0337(11) Uani 1 1 d . . .
H28 H 0.3997 0.7708 0.1972 0.040 Uiso 1 1 calc R . .
C29 C 0.0360(4) 0.5003(3) 0.0961(3) 0.0421(13) Uani 1 1 d . . .
H29A H 0.0152 0.5465 0.1015 0.051 Uiso 1 1 calc R . .
H29B H 0.0946 0.4926 0.0672 0.051 Uiso 1 1 calc R . .
C30 C -0.0734(5) 0.4380(3) 0.0623(3) 0.0610(17) Uani 1 1 d . . .
H30A H -0.1039 0.4362 0.0193 0.092 Uiso 1 1 calc R . .
H30B H -0.1330 0.4459 0.0898 0.092 Uiso 1 1 calc R . .
H30C H -0.0534 0.3918 0.0560 0.092 Uiso 1 1 calc R . .
C31 C 0.3919(5) 0.3328(3) 0.0466(2) 0.0451(14) Uani 1 1 d . . .
H31A H 0.3700 0.3702 0.0336 0.054 Uiso 1 1 calc R . .
H31B H 0.4706 0.3285 0.0369 0.054 Uiso 1 1 calc R . .
C32 C 0.3057(5) 0.2608(3) 0.0055(3) 0.0623(18) Uani 1 1 d . . .
H32A H 0.3045 0.2485 -0.0413 0.093 Uiso 1 1 calc R . .
H32B H 0.2275 0.2643 0.0149 0.093 Uiso 1 1 calc R . .
H32C H 0.3292 0.2228 0.0162 0.093 Uiso 1 1 calc R . .
C33 C 0.6951(4) 0.5399(3) 0.0650(3) 0.0424(13) Uani 1 1 d . . .
H33A H 0.6139 0.5374 0.0467 0.051 Uiso 1 1 calc R . .
H33B H 0.7047 0.4894 0.0503 0.051 Uiso 1 1 calc R . .
C34 C 0.7801(5) 0.5813(4) 0.0382(3) 0.0590(17) Uani 1 1 d . . .
H34A H 0.7647 0.5563 -0.0100 0.089 Uiso 1 1 calc R . .
H34B H 0.8607 0.5832 0.0557 0.089 Uiso 1 1 calc R . .
H34C H 0.7696 0.6309 0.0517 0.089 Uiso 1 1 calc R . .
C35 C 0.3489(5) 0.6968(3) 0.1004(3) 0.0459(14) Uani 1 1 d . . .
H35A H 0.2643 0.6953 0.0977 0.055 Uiso 1 1 calc R . .
H35B H 0.3565 0.6470 0.0735 0.055 Uiso 1 1 calc R . .
C36 C 0.4037(5) 0.7482(4) 0.0718(3) 0.0581(17) Uani 1 1 d . . .
H36A H 0.3655 0.7306 0.0257 0.087 Uiso 1 1 calc R . .
H36B H 0.4874 0.7499 0.0743 0.087 Uiso 1 1 calc R . .
H36C H 0.3934 0.7972 0.0971 0.087 Uiso 1 1 calc R . .
O101 O -0.1636(3) 0.4589(2) 0.3568(2) 0.0542(10) Uani 1 1 d . . .
O102 O -0.2574(4) 0.5120(2) 0.4316(2) 0.0694(12) Uani 1 1 d . . .
N1 N 0.0666(4) 0.4974(3) 0.3794(2) 0.0485(12) Uani 1 1 d . . .
H1N H 0.0032 0.4734 0.3487 0.058 Uiso 1 1 calc R . .
N2 N -0.1644(4) 0.5047(3) 0.4133(3) 0.0483(12) Uani 1 1 d . . .
C37 C 0.2475(5) 0.5461(3) 0.3482(3) 0.0491(14) Uani 1 1 d . . .
H37A H 0.2613 0.5934 0.3870 0.059 Uiso 1 1 calc R . .
H37B H 0.3242 0.5365 0.3388 0.059 Uiso 1 1 calc R . .
C38 C 0.1790(5) 0.4863(3) 0.3617(3) 0.0498(14) Uani 1 1 d . . .
H38A H 0.1651 0.4398 0.3220 0.060 Uiso 1 1 calc R . .
H38B H 0.2268 0.4817 0.3980 0.060 Uiso 1 1 calc R . .
C39 C 0.0536(5) 0.5419(3) 0.4394(3) 0.0439(14) Uani 1 1 d . . .
C40 C 0.1531(5) 0.5869(3) 0.4897(3) 0.0490(15) Uani 1 1 d . . .
H40 H 0.2291 0.5845 0.4804 0.059 Uiso 1 1 calc R . .
C41 C 0.1426(5) 0.6330(3) 0.5504(3) 0.0556(16) Uani 1 1 d . . .
H41 H 0.2112 0.6616 0.5827 0.067 Uiso 1 1 calc R . .
C42 C 0.0335(6) 0.6393(3) 0.5665(3) 0.0548(15) Uani 1 1 d . . .
H42 H 0.0276 0.6725 0.6090 0.066 Uiso 1 1 calc R . .
C43 C -0.0648(5) 0.5971(3) 0.5204(3) 0.0496(14) Uani 1 1 d . . .
H43 H -0.1397 0.6007 0.5311 0.060 Uiso 1 1 calc R . .
C44 C -0.0563(4) 0.5489(3) 0.4579(3) 0.0421(13) Uani 1 1 d . . .
O103 O 0.4247(5) 0.7420(4) 0.4905(3) 0.0993(19) Uani 1 1 d . . .
O104 O 0.4018(6) 0.8054(6) 0.5874(3) 0.182(4) Uani 1 1 d . . .
N3 N 0.5898(4) 0.7928(3) 0.4402(2) 0.0555(13) Uani 1 1 d D . .
H3N H 0.529(4) 0.752(2) 0.434(3) 0.067 Uiso 1 1 d D . .
N4 N 0.4538(7) 0.7937(6) 0.5424(4) 0.104(3) Uani 1 1 d . . .
C45 C 0.5891(4) 0.7247(3) 0.3261(3) 0.0441(13) Uani 1 1 d . . .
H45A H 0.6379 0.7144 0.2918 0.053 Uiso 1 1 calc R . .
H45B H 0.5659 0.6804 0.3337 0.053 Uiso 1 1 calc R . .
C46 C 0.6560(5) 0.7864(3) 0.3880(3) 0.0538(15) Uani 1 1 d . . .
H46A H 0.7332 0.7780 0.3999 0.065 Uiso 1 1 calc R . .
H46B H 0.6691 0.8321 0.3819 0.065 Uiso 1 1 calc R . .
C47 C 0.6234(6) 0.8469(4) 0.5020(3) 0.0643(18) Uani 1 1 d . . .
C48 C 0.7241(7) 0.9034(4) 0.5195(4) 0.078(2) Uani 1 1 d . . .
H48 H 0.7701 0.9018 0.4870 0.093 Uiso 1 1 calc R . .
C49 C 0.7597(9) 0.9599(5) 0.5798(5) 0.108(3) Uani 1 1 d . . .
H49 H 0.8262 0.9981 0.5885 0.130 Uiso 1 1 calc R . .
C50 C 0.6948(13) 0.9607(6) 0.6299(5) 0.131(5) Uani 1 1 d . . .
H50 H 0.7195 0.9992 0.6729 0.157 Uiso 1 1 calc R . .
C51 C 0.5947(11) 0.9052(7) 0.6162(5) 0.120(4) Uani 1 1 d . . .
H51 H 0.5511 0.9054 0.6493 0.144 Uiso 1 1 calc R . .
C52 C 0.5615(8) 0.8504(5) 0.5533(4) 0.085(2) Uani 1 1 d . . .
O105 O -0.0185(5) -0.0522(3) 0.0252(3) 0.0829(14) Uani 1 1 d . . .
O106 O -0.1177(5) -0.1250(3) 0.0588(3) 0.1069(19) Uani 1 1 d . . .
N5 N 0.1378(4) 0.0632(3) 0.1076(3) 0.0591(14) Uani 1 1 d D . .
H5N H 0.094(5) 0.033(3) 0.0637(18) 0.071 Uiso 1 1 d D . .
N6 N -0.0443(5) -0.0687(3) 0.0711(3) 0.0727(16) Uani 1 1 d . . .
C53 C 0.1635(5) 0.1933(3) 0.1414(3) 0.0492(15) Uani 1 1 d . . .
H53A H 0.0971 0.1833 0.1059 0.059 Uiso 1 1 calc R . .
H53B H 0.1333 0.2006 0.1823 0.059 Uiso 1 1 calc R . .
C54 C 0.2204(5) 0.1312(3) 0.1230(4) 0.0642(18) Uani 1 1 d . . .
H54A H 0.2562 0.1272 0.0842 0.077 Uiso 1 1 calc R . .
H54B H 0.2837 0.1406 0.1599 0.077 Uiso 1 1 calc R . .
C55 C 0.0994(5) 0.0416(3) 0.1544(3) 0.0558(16) Uani 1 1 d . . .
C56 C 0.1458(6) 0.0820(4) 0.2218(4) 0.0711(19) Uani 1 1 d . . .
H56 H 0.2041 0.1260 0.2359 0.085 Uiso 1 1 calc R . .
C57 C 0.1094(8) 0.0597(5) 0.2674(4) 0.090(2) Uani 1 1 d . . .
H57 H 0.1442 0.0881 0.3125 0.108 Uiso 1 1 calc R . .
C58 C 0.0224(8) -0.0038(5) 0.2500(5) 0.089(2) Uani 1 1 d . . .
H58 H -0.0031 -0.0182 0.2825 0.107 Uiso 1 1 calc R . .
C59 C -0.0241(6) -0.0439(4) 0.1856(5) 0.075(2) Uani 1 1 d . . .
H59 H -0.0824 -0.0877 0.1727 0.089 Uiso 1 1 calc R . .
C60 C 0.0112(5) -0.0226(3) 0.1371(3) 0.0581(17) Uani 1 1 d . . .
O109 O 0.9122(4) 0.8367(2) 0.3401(2) 0.0668(12) Uani 1 1 d . . .
O110 O 0.9517(7) 0.9381(3) 0.4227(3) 0.137(3) Uani 1 1 d . . .
N9 N 0.9744(4) 0.7239(2) 0.3460(2) 0.0483(12) Uani 1 1 d . . .
H9N H 0.9431 0.7423 0.3209 0.058 Uiso 1 1 calc R . .
N10 N 0.9564(5) 0.8740(3) 0.3984(3) 0.0618(14) Uani 1 1 d . . .
C69 C 0.8658(5) 0.5977(3) 0.3108(3) 0.0511(15) Uani 1 1 d . . .
H69A H 0.8723 0.5466 0.2900 0.061 Uiso 1 1 calc R . .
H69B H 0.8508 0.6082 0.3557 0.061 Uiso 1 1 calc R . .
C70 C 0.9753(5) 0.6472(3) 0.3144(3) 0.0558(16) Uani 1 1 d . . .
H70A H 1.0409 0.6386 0.3391 0.067 Uiso 1 1 calc R . .
H70B H 0.9897 0.6355 0.2692 0.067 Uiso 1 1 calc R . .
C71 C 1.0165(4) 0.7691(3) 0.4093(3) 0.0446(14) Uani 1 1 d . . .
C72 C 1.0723(5) 0.7478(3) 0.4547(3) 0.0551(16) Uani 1 1 d . . .
H72 H 1.0773 0.6985 0.4397 0.066 Uiso 1 1 calc R . .
C73 C 1.1190(6) 0.7936(4) 0.5180(3) 0.0638(18) Uani 1 1 d . . .
H73 H 1.1575 0.7760 0.5456 0.077 Uiso 1 1 calc R . .
C74 C 1.1121(6) 0.8669(4) 0.5442(3) 0.0711(19) Uani 1 1 d . . .
H74 H 1.1445 0.8988 0.5891 0.085 Uiso 1 1 calc R . .
C75 C 1.0576(6) 0.8901(3) 0.5033(3) 0.0630(17) Uani 1 1 d . . .
H75 H 1.0514 0.9393 0.5199 0.076 Uiso 1 1 calc R . .
C76 C 1.0101(5) 0.8435(3) 0.4373(3) 0.0490(14) Uani 1 1 d . . .
O111 O 0.5309(4) 0.4312(2) 0.5187(2) 0.0689(13) Uani 1 1 d . . .
O112 O 0.4674(4) 0.3923(2) 0.5885(2) 0.0640(12) Uani 1 1 d . . .
N11 N 0.4181(4) 0.3738(3) 0.3953(2) 0.0510(12) Uani 1 1 d D . .
H11N H 0.474(4) 0.412(3) 0.431(2) 0.061 Uiso 1 1 d D . .
N12 N 0.4572(4) 0.3906(3) 0.5324(2) 0.0499(12) Uani 1 1 d . . .
C77 C 0.4931(5) 0.4202(3) 0.3203(3) 0.0422(13) Uani 1 1 d . . .
H77A H 0.4859 0.4700 0.3474 0.051 Uiso 1 1 calc R . .
H77B H 0.5729 0.4159 0.3336 0.051 Uiso 1 1 calc R . .
C78 C 0.4011(5) 0.3636(3) 0.3270(3) 0.0451(14) Uani 1 1 d . . .
H78A H 0.3221 0.3687 0.3133 0.054 Uiso 1 1 calc R . .
H78B H 0.4076 0.3142 0.2982 0.054 Uiso 1 1 calc R . .
C79 C 0.3437(5) 0.3343(3) 0.4171(3) 0.0420(13) Uani 1 1 d . . .
C80 C 0.2421(5) 0.2831(3) 0.3743(3) 0.0497(14) Uani 1 1 d . . .
H80 H 0.2284 0.2757 0.3295 0.060 Uiso 1 1 calc R . .
C81 C 0.1620(5) 0.2435(3) 0.3950(3) 0.0539(15) Uani 1 1 d . . .
H81 H 0.0942 0.2100 0.3646 0.065 Uiso 1 1 calc R . .
C82 C 0.1800(5) 0.2522(3) 0.4603(3) 0.0551(16) Uani 1 1 d . . .
H82 H 0.1257 0.2241 0.4743 0.066 Uiso 1 1 calc R . .
C83 C 0.2768(5) 0.3019(3) 0.5039(3) 0.0513(15) Uani 1 1 d . . .
H83 H 0.2888 0.3091 0.5486 0.062 Uiso 1 1 calc R . .
C84 C 0.3572(5) 0.3416(3) 0.4829(3) 0.0442(13) Uani 1 1 d . . .
O113 O 0.8482(5) 1.1689(3) 0.3130(2) 0.0835(15) Uani 1 1 d . . .
O114 O 0.9391(4) 1.2139(3) 0.2549(3) 0.0838(15) Uani 1 1 d . . .
N13 N 0.7011(4) 1.0404(3) 0.2570(3) 0.0591(14) Uani 1 1 d D . .
H13N H 0.741(5) 1.083(3) 0.296(2) 0.071 Uiso 1 1 d D . .
N14 N 0.8666(4) 1.1646(3) 0.2585(3) 0.0600(14) Uani 1 1 d . . .
C85 C 0.6799(5) 0.9146(3) 0.2457(4) 0.0623(18) Uani 1 1 d . . .
H85A H 0.7297 0.9120 0.2126 0.075 Uiso 1 1 calc R . .
H85B H 0.7298 0.9212 0.2868 0.075 Uiso 1 1 calc R . .
C86 C 0.6216(6) 0.9784(3) 0.2589(4) 0.075(2) Uani 1 1 d . . .
H86A H 0.5495 0.9628 0.2253 0.090 Uiso 1 1 calc R . .
H86B H 0.5992 0.9931 0.3027 0.090 Uiso 1 1 calc R . .
C87 C 0.7273(5) 1.0428(3) 0.2001(3) 0.0530(15) Uani 1 1 d . . .
C88 C 0.6747(6) 0.9852(4) 0.1390(4) 0.072(2) Uani 1 1 d . . .
H88 H 0.6191 0.9445 0.1370 0.087 Uiso 1 1 calc R . .
C89 C 0.7029(8) 0.9868(6) 0.0814(5) 0.105(3) Uani 1 1 d . . .
H89 H 0.6673 0.9471 0.0402 0.126 Uiso 1 1 calc R . .
C90 C 0.7849(8) 1.0476(5) 0.0835(4) 0.090(2) Uani 1 1 d . . .
H90 H 0.8040 1.0484 0.0438 0.108 Uiso 1 1 calc R . .
C91 C 0.8341(6) 1.1024(4) 0.1400(4) 0.0701(19) Uani 1 1 d . . .
H91 H 0.8886 1.1428 0.1408 0.084 Uiso 1 1 calc R . .
C92 C 0.8078(5) 1.1028(3) 0.1998(3) 0.0519(15) Uani 1 1 d . . .
O115 O 1.3223(4) 0.9266(2) 0.2202(3) 0.0699(13) Uani 1 1 d . . .
O116 O 1.3623(5) 0.9796(3) 0.1568(3) 0.115(2) Uani 1 1 d . . .
N15 N 1.1633(3) 0.8042(2) 0.1759(2) 0.0401(11) Uani 1 1 d D . .
H15N H 1.212(4) 0.842(2) 0.2146(19) 0.048 Uiso 1 1 d D . .
N16 N 1.3061(4) 0.9284(3) 0.1653(3) 0.0651(15) Uani 1 1 d . . .
C93 C 0.9683(4) 0.7713(3) 0.1947(3) 0.0448(13) Uani 1 1 d . . .
H93A H 0.9804 0.8151 0.2367 0.054 Uiso 1 1 calc R . .
H93B H 0.9389 0.7828 0.1582 0.054 Uiso 1 1 calc R . .
C94 C 1.0821(4) 0.7481(3) 0.1852(3) 0.0411(13) Uani 1 1 d . . .
H94A H 1.1159 0.7421 0.2243 0.049 Uiso 1 1 calc R . .
H94B H 1.0677 0.7009 0.1462 0.049 Uiso 1 1 calc R . .
C95 C 1.1533(4) 0.8132(3) 0.1192(3) 0.0387(13) Uani 1 1 d . . .
C96 C 1.0734(5) 0.7617(3) 0.0621(3) 0.0547(15) Uani 1 1 d . . .
H96 H 1.0231 0.7215 0.0642 0.066 Uiso 1 1 calc R . .
C97 C 1.0663(6) 0.7680(4) 0.0044(4) 0.0727(19) Uani 1 1 d . . .
H97 H 1.0113 0.7320 -0.0329 0.087 Uiso 1 1 calc R . .
C98 C 1.1359(7) 0.8248(5) -0.0021(4) 0.078(2) Uani 1 1 d . . .
H98 H 1.1291 0.8280 -0.0432 0.094 Uiso 1 1 calc R . .
C99 C 1.2151(7) 0.8765(5) 0.0515(4) 0.075(2) Uani 1 1 d . . .
H99 H 1.2649 0.9157 0.0476 0.090 Uiso 1 1 calc R . .
C100 C 1.2231(5) 0.8720(3) 0.1118(3) 0.0511(15) Uani 1 1 d . . .
C61 C -0.1275(4) 0.3382(3) 0.1858(3) 0.0557(17) Uani 1 1 d . B .
H61A H -0.1081 0.3270 0.2240 0.067 Uiso 1 1 calc R . .
H61B H -0.1301 0.2948 0.1450 0.067 Uiso 1 1 calc R . .
C62 C -0.2445(5) 0.3584(3) 0.1850(4) 0.077(2) Uani 1 1 d . . .
H62A H -0.2463 0.3918 0.1634 0.092 Uiso 1 1 calc R A 1
H62B H -0.2561 0.3836 0.2308 0.092 Uiso 1 1 calc R A 1
N7A N -0.3420(7) 0.2890(5) 0.1475(4) 0.060(2) Uiso 0.599(6) 1 d P B 1
H7A H -0.3760 0.2765 0.1066 0.072 Uiso 0.599(6) 1 calc PR B 1
N8A N -0.4545(19) 0.1324(9) 0.0759(10) 0.193(11) Uiso 0.599(6) 1 d PD B 1
O50A O -0.4535(8) 0.1687(6) 0.0435(5) 0.100(3) Uiso 0.599(6) 1 d PD B 1
O51A O -0.5309(9) 0.0748(6) 0.0579(5) 0.104(3) Uiso 0.599(6) 1 d PD B 1
N7B N -0.3165(9) 0.3147(6) 0.2195(5) 0.044(3) Uiso 0.401(6) 1 d P B 2
H7B H -0.3176 0.3348 0.2619 0.053 Uiso 0.401(6) 1 calc PR B 2
N8B N -0.4538(12) 0.2237(7) 0.2675(6) 0.068(4) Uiso 0.401(6) 1 d PD B 2
O50B O -0.3911(9) 0.2821(6) 0.3113(5) 0.067(3) Uiso 0.401(6) 1 d PD B 2
O51B O -0.5313(11) 0.1894(7) 0.2844(6) 0.090(4) Uiso 0.401(6) 1 d PD B 2
C63 C -0.3745(3) 0.24682(19) 0.18103(18) 0.0456(13) Uiso 1 1 d G . .
C64A C -0.3502(3) 0.2780(2) 0.24952(18) 0.057(3) Uiso 0.599(6) 1 d PG B 1
H64A H -0.3051 0.3267 0.2733 0.068 Uiso 0.599(6) 1 calc PR B 1
C65A C -0.3918(3) 0.2378(3) 0.28327(17) 0.068(3) Uiso 0.599(6) 1 d PG B 1
H65A H -0.3752 0.2591 0.3301 0.082 Uiso 0.599(6) 1 calc PR B 1
C66A C -0.4578(3) 0.1665(3) 0.2485(2) 0.069(3) Uiso 0.599(6) 1 d PG B 1
H66A H -0.4862 0.1391 0.2716 0.082 Uiso 0.599(6) 1 calc PR B 1
C67A C -0.4821(3) 0.1354(2) 0.1801(2) 0.065(15) Uiso 0.599(6) 1 d PG B 1
H67A H -0.5272 0.0867 0.1563 0.078 Uiso 0.599(6) 1 calc PR B 1
C68A C -0.4405(3) 0.1755(2) 0.14629(17) 0.049(3) Uiso 0.599(6) 1 d PG B 1
C64B C -0.3675(3) 0.2187(3) 0.11202(17) 0.056(4) Uiso 0.401(6) 1 d PG B 2
H64B H -0.3168 0.2409 0.0917 0.067 Uiso 0.401(6) 1 calc PR B 2
C65B C -0.4659(4) 0.1402(3) 0.07578(17) 0.057(6) Uiso 0.401(6) 1 d PR B 2
H65B H -0.5117 0.1256 0.0334 0.068 Uiso 0.401(6) 1 calc PR B 2
C66B C -0.4788(3) 0.0992(2) 0.1067(2) 0.094(6) Uiso 0.401(6) 1 d PR B 2
H66B H -0.4859 0.0483 0.0847 0.112 Uiso 0.401(6) 1 calc PR B 2
C67B C -0.4821(3) 0.1354(2) 0.1800(2) 0.10(3) Uiso 0.401(6) 1 d PR B 2
H67B H -0.5179 0.1132 0.2055 0.120 Uiso 0.401(6) 1 calc PR B 2
C68B C -0.4316(3) 0.19577(19) 0.19817(17) 0.049(4) Uiso 0.401(6) 1 d PR B 2
O200 O 1.2539(6) 0.8516(3) 0.3242(3) 0.115(2) Uani 1 1 d . B .
C200 C 1.3379(8) 0.8724(4) 0.3650(4) 0.078(2) Uani 1 1 d . . .
C201 C 1.4556(8) 0.9107(5) 0.3641(5) 0.115(3) Uani 1 1 d . B .
H20A H 1.4513 0.9234 0.3264 0.172 Uiso 1 1 calc R . .
H20B H 1.5096 0.8789 0.3603 0.172 Uiso 1 1 calc R . .
H20C H 1.4839 0.9553 0.4050 0.172 Uiso 1 1 calc R . .
C202 C 1.3223(4) 0.8596(6) 0.4227(5) 0.169(6) Uani 1 1 d G B .
H20D H 1.2405 0.8564 0.4277 0.253 Uiso 1 1 calc R . .
H20E H 1.3732 0.8998 0.4619 0.253 Uiso 1 1 calc R . .
H20F H 1.3426 0.8138 0.4176 0.253 Uiso 1 1 calc R . .

loop_
_atom_site_aniso_label
_atom_site_aniso_U_11
_atom_site_aniso_U_22
_atom_site_aniso_U_33
_atom_site_aniso_U_23
_atom_site_aniso_U_13
_atom_site_aniso_U_12
O4 0.042(2) 0.043(2) 0.049(2) 0.0327(18) 0.0139(17) 0.0043(16)
O6 0.0352(19) 0.0354(19) 0.048(2) 0.0195(17) 0.0072(16) 0.0015(16)
O11 0.0277(18) 0.034(2) 0.073(3) 0.0281(19) 0.0063(17) 0.0063(15)
O13 0.0314(19) 0.037(2) 0.091(3) 0.034(2) 0.0231(19) 0.0086(16)
O18 0.0365(19) 0.0349(19) 0.049(2) 0.0240(17) -0.0001(16) -0.0037(15)
O20 0.042(2) 0.043(2) 0.040(2) 0.0224(17) 0.0051(16) -0.0087(16)
O25 0.037(2) 0.036(2) 0.093(3) 0.038(2) 0.0223(19) 0.0072(17)
O27 0.0277(18) 0.045(2) 0.074(3) 0.041(2) 0.0193(17) 0.0075(16)
C1 0.030(3) 0.029(3) 0.040(3) 0.018(2) 0.013(2) 0.009(2)
C2 0.033(3) 0.036(3) 0.044(3) 0.024(2) 0.013(2) 0.012(2)
C3 0.029(3) 0.032(3) 0.044(3) 0.020(2) 0.016(2) 0.011(2)
C4 0.031(3) 0.032(3) 0.042(3) 0.021(2) 0.016(2) 0.007(2)
C5 0.036(3) 0.039(3) 0.040(3) 0.024(3) 0.010(2) 0.004(2)
C6 0.033(3) 0.029(3) 0.045(3) 0.016(2) 0.014(2) 0.006(2)
C7 0.030(3) 0.037(3) 0.042(3) 0.023(2) 0.011(2) 0.011(2)
C8 0.027(3) 0.033(3) 0.040(3) 0.019(2) 0.003(2) 0.002(2)
C9 0.026(3) 0.032(3) 0.039(3) 0.017(2) 0.007(2) 0.006(2)
C10 0.027(3) 0.033(3) 0.036(3) 0.013(2) 0.005(2) 0.004(2)
C11 0.031(3) 0.029(3) 0.045(3) 0.016(2) 0.003(2) 0.007(2)
C12 0.035(3) 0.031(3) 0.050(3) 0.020(2) 0.008(2) 0.005(2)
C13 0.025(3) 0.034(3) 0.048(3) 0.016(2) 0.009(2) 0.006(2)
C14 0.029(3) 0.030(3) 0.045(3) 0.016(2) 0.009(2) 0.008(2)
C15 0.024(2) 0.035(3) 0.037(3) 0.015(2) 0.008(2) 0.009(2)
C16 0.033(3) 0.032(3) 0.038(3) 0.019(2) 0.004(2) 0.013(2)
C17 0.029(3) 0.034(3) 0.037(3) 0.019(2) 0.007(2) 0.008(2)
C18 0.029(3) 0.025(2) 0.040(3) 0.014(2) 0.007(2) 0.003(2)
C19 0.033(3) 0.034(3) 0.039(3) 0.020(2) 0.005(2) 0.002(2)
C20 0.029(3) 0.032(3) 0.049(3) 0.023(3) 0.018(2) 0.010(2)
C21 0.026(2) 0.041(3) 0.038(3) 0.024(2) 0.012(2) 0.011(2)
C22 0.033(3) 0.036(3) 0.041(3) 0.026(2) 0.013(2) 0.009(2)
C23 0.030(3) 0.039(3) 0.035(3) 0.020(2) 0.009(2) 0.005(2)
C26 0.037(3) 0.037(3) 0.070(4) 0.035(3) 0.017(3) 0.004(2)
C24 0.038(3) 0.034(3) 0.046(3) 0.028(2) 0.017(2) 0.008(2)
C25 0.041(3) 0.038(3) 0.063(4) 0.037(3) 0.023(3) 0.017(2)
C27 0.034(3) 0.043(3) 0.048(3) 0.029(3) 0.023(2) 0.013(2)
C28 0.033(3) 0.034(3) 0.046(3) 0.024(2) 0.017(2) 0.014(2)
C29 0.035(3) 0.039(3) 0.056(4) 0.024(3) 0.008(2) 0.010(2)
C30 0.059(4) 0.043(3) 0.073(4) 0.029(3) -0.014(3) -0.002(3)
C31 0.041(3) 0.044(3) 0.039(3) 0.007(3) 0.010(2) 0.009(3)
C32 0.051(4) 0.048(4) 0.060(4) 0.002(3) 0.011(3) -0.006(3)
C33 0.037(3) 0.053(3) 0.048(4) 0.027(3) 0.017(2) 0.018(3)
C34 0.065(4) 0.085(5) 0.056(4) 0.047(4) 0.034(3) 0.035(4)
C35 0.043(3) 0.056(4) 0.057(4) 0.036(3) 0.020(3) 0.021(3)
C36 0.055(4) 0.078(4) 0.074(4) 0.058(4) 0.029(3) 0.025(3)
O101 0.054(2) 0.056(3) 0.049(3) 0.026(2) 0.0016(19) 0.001(2)
O102 0.042(2) 0.073(3) 0.084(3) 0.026(3) 0.008(2) 0.012(2)
N1 0.047(3) 0.053(3) 0.049(3) 0.032(3) 0.006(2) -0.002(2)
N2 0.050(3) 0.050(3) 0.054(3) 0.034(3) 0.008(2) 0.009(2)
C37 0.044(3) 0.062(4) 0.051(4) 0.038(3) 0.008(3) 0.004(3)
C38 0.045(3) 0.052(4) 0.067(4) 0.039(3) 0.016(3) 0.010(3)
C39 0.050(3) 0.040(3) 0.044(4) 0.028(3) 0.004(3) -0.006(3)
C40 0.045(3) 0.055(4) 0.054(4) 0.039(3) 0.004(3) -0.004(3)
C41 0.055(4) 0.047(4) 0.062(4) 0.031(3) -0.006(3) -0.004(3)
C42 0.073(4) 0.039(3) 0.051(4) 0.021(3) 0.007(3) 0.006(3)
C43 0.062(4) 0.039(3) 0.055(4) 0.029(3) 0.008(3) 0.007(3)
C44 0.033(3) 0.044(3) 0.048(4) 0.026(3) -0.001(2) -0.003(2)
O103 0.084(4) 0.150(6) 0.096(5) 0.075(4) 0.045(4) 0.037(4)
O104 0.134(6) 0.368(14) 0.089(5) 0.126(7) 0.062(5) 0.077(7)
N3 0.053(3) 0.063(3) 0.045(3) 0.020(3) 0.012(2) 0.008(3)
N4 0.106(6) 0.181(9) 0.064(5) 0.071(6) 0.038(5) 0.071(6)
C45 0.039(3) 0.043(3) 0.048(3) 0.020(3) 0.005(2) 0.005(2)
C46 0.050(3) 0.050(4) 0.060(4) 0.024(3) 0.010(3) 0.006(3)
C47 0.072(4) 0.075(5) 0.047(4) 0.020(4) 0.006(3) 0.037(4)
C48 0.093(5) 0.049(4) 0.066(5) 0.007(4) -0.012(4) 0.013(4)
C49 0.143(8) 0.078(6) 0.079(7) 0.013(5) -0.027(6) 0.042(6)
C50 0.194(12) 0.109(9) 0.060(7) -0.005(6) -0.028(8) 0.093(9)
C51 0.146(9) 0.161(11) 0.060(7) 0.024(7) 0.017(6) 0.110(9)
C52 0.094(6) 0.118(7) 0.060(5) 0.034(5) 0.019(4) 0.073(6)
O105 0.104(4) 0.057(3) 0.078(4) 0.028(3) 0.002(3) 0.006(3)
O106 0.086(4) 0.055(3) 0.145(5) 0.029(3) 0.009(3) -0.027(3)
N5 0.053(3) 0.033(3) 0.090(4) 0.030(3) 0.005(3) 0.002(2)
N6 0.056(3) 0.039(3) 0.103(5) 0.021(3) 0.000(3) -0.004(3)
C53 0.038(3) 0.027(3) 0.078(4) 0.022(3) 0.006(3) 0.002(2)
C54 0.045(3) 0.044(4) 0.111(6) 0.041(4) 0.015(3) 0.008(3)
C55 0.045(3) 0.037(3) 0.087(5) 0.029(3) 0.004(3) 0.012(3)
C56 0.076(5) 0.046(4) 0.086(6) 0.032(4) -0.012(4) 0.007(3)
C57 0.133(7) 0.077(6) 0.064(5) 0.029(4) -0.003(5) 0.046(6)
C58 0.104(6) 0.081(6) 0.106(7) 0.054(6) 0.028(5) 0.040(5)
C59 0.071(5) 0.058(4) 0.119(7) 0.054(5) 0.034(5) 0.024(4)
C60 0.048(3) 0.034(3) 0.086(5) 0.021(3) 0.011(3) 0.008(3)
O109 0.081(3) 0.058(3) 0.061(3) 0.025(3) 0.003(2) 0.021(2)
O110 0.244(8) 0.053(3) 0.087(4) 0.006(3) -0.034(4) 0.065(4)
N9 0.047(3) 0.035(3) 0.057(3) 0.015(2) 0.009(2) 0.008(2)
N10 0.082(4) 0.036(3) 0.058(4) 0.011(3) 0.007(3) 0.016(3)
C69 0.042(3) 0.040(3) 0.066(4) 0.024(3) -0.004(3) 0.001(3)
C70 0.043(3) 0.039(3) 0.074(4) 0.015(3) 0.009(3) 0.006(3)
C71 0.037(3) 0.043(3) 0.056(4) 0.024(3) 0.012(3) 0.006(3)
C72 0.056(4) 0.043(3) 0.070(5) 0.029(3) 0.013(3) 0.007(3)
C73 0.064(4) 0.068(5) 0.068(5) 0.045(4) 0.007(3) 0.002(3)
C74 0.089(5) 0.057(4) 0.057(4) 0.022(4) -0.001(4) 0.005(4)
C75 0.083(5) 0.043(4) 0.056(4) 0.014(3) 0.012(3) 0.015(3)
C76 0.055(3) 0.043(3) 0.050(4) 0.023(3) 0.008(3) 0.008(3)
O111 0.062(3) 0.074(3) 0.062(3) 0.039(2) -0.005(2) -0.020(2)
O112 0.080(3) 0.072(3) 0.047(3) 0.036(2) 0.007(2) 0.011(2)
N11 0.051(3) 0.057(3) 0.043(3) 0.030(3) 0.003(2) -0.012(2)
N12 0.056(3) 0.046(3) 0.048(3) 0.023(2) 0.009(2) 0.006(2)
C77 0.045(3) 0.044(3) 0.039(3) 0.025(3) 0.003(2) 0.000(3)
C78 0.043(3) 0.051(3) 0.044(3) 0.027(3) 0.010(2) -0.003(3)
C79 0.046(3) 0.044(3) 0.043(3) 0.026(3) 0.011(3) 0.008(3)
C80 0.052(3) 0.046(3) 0.048(4) 0.022(3) 0.012(3) 0.001(3)
C81 0.047(3) 0.048(4) 0.060(4) 0.022(3) 0.011(3) -0.002(3)
C82 0.050(4) 0.061(4) 0.071(5) 0.042(4) 0.027(3) 0.012(3)
C83 0.055(4) 0.060(4) 0.061(4) 0.042(3) 0.024(3) 0.020(3)
C84 0.046(3) 0.042(3) 0.047(4) 0.023(3) 0.009(3) 0.008(3)
O113 0.106(4) 0.063(3) 0.064(3) 0.024(3) 0.016(3) -0.015(3)
O114 0.077(3) 0.061(3) 0.113(4) 0.047(3) 0.016(3) -0.008(3)
N13 0.053(3) 0.038(3) 0.086(4) 0.029(3) 0.022(3) 0.000(2)
N14 0.058(3) 0.039(3) 0.079(4) 0.028(3) 0.008(3) -0.001(3)
C85 0.047(3) 0.040(3) 0.110(5) 0.041(4) 0.021(3) 0.007(3)
C86 0.053(4) 0.039(3) 0.145(7) 0.045(4) 0.041(4) 0.011(3)
C87 0.045(3) 0.041(3) 0.076(5) 0.030(3) 0.004(3) 0.009(3)
C88 0.055(4) 0.049(4) 0.094(6) 0.020(4) -0.008(4) 0.006(3)
C89 0.112(7) 0.104(8) 0.072(6) 0.020(5) -0.025(5) 0.032(6)
C90 0.118(7) 0.089(6) 0.070(6) 0.044(5) 0.004(5) 0.026(6)
C91 0.069(4) 0.067(5) 0.075(5) 0.035(4) 0.001(4) 0.016(4)
C92 0.045(3) 0.053(4) 0.063(4) 0.031(3) 0.010(3) 0.009(3)
O115 0.058(3) 0.057(3) 0.078(3) 0.021(3) 0.013(2) -0.007(2)
O116 0.086(4) 0.087(4) 0.185(6) 0.096(4) 0.008(4) -0.023(3)
N15 0.031(2) 0.039(3) 0.050(3) 0.021(2) 0.009(2) 0.0024(19)
N16 0.046(3) 0.054(3) 0.105(5) 0.043(4) 0.024(3) 0.005(3)
C93 0.033(3) 0.043(3) 0.063(4) 0.029(3) 0.014(3) 0.003(2)
C94 0.032(3) 0.042(3) 0.059(4) 0.029(3) 0.019(2) 0.007(2)
C95 0.028(3) 0.045(3) 0.053(4) 0.028(3) 0.014(2) 0.010(2)
C96 0.054(4) 0.057(4) 0.056(4) 0.027(3) 0.010(3) 0.015(3)
C97 0.083(5) 0.072(5) 0.060(5) 0.024(4) 0.010(4) 0.026(4)
C98 0.093(6) 0.100(6) 0.077(6) 0.061(5) 0.038(5) 0.040(5)
C99 0.080(5) 0.092(6) 0.097(6) 0.071(5) 0.047(5) 0.037(5)
C100 0.040(3) 0.047(3) 0.076(4) 0.034(3) 0.023(3) 0.010(3)
C61 0.033(3) 0.038(3) 0.108(5) 0.040(3) 0.029(3) 0.006(3)
C62 0.039(3) 0.049(4) 0.164(7) 0.062(5) 0.040(4) 0.009(3)
O200 0.118(5) 0.083(4) 0.100(5) 0.025(4) -0.038(4) -0.015(4)
C200 0.094(6) 0.058(4) 0.085(6) 0.032(4) 0.019(5) 0.019(4)
C201 0.118(7) 0.092(6) 0.179(10) 0.080(7) 0.084(7) 0.043(6)
C202 0.105(7) 0.322(18) 0.229(13) 0.237(14) 0.090(8) 0.091(9)

loop_
_atom_type_symbol
_atom_type_description
_atom_type_scat_dispersion_real
_atom_type_scat_dispersion_imag
_atom_type_scat_source
C C 0.0181 0.0091 'International Tables Vol C Tables 4.2.6.8 and 6.1.1.4'
H H 0.0000 0.0000 'International Tables Vol C Tables 4.2.6.8 and 6.1.1.4'
N N 0.0311 0.0180 'International Tables Vol C Tables 4.2.6.8 and 6.1.1.4'
O O 0.0492 0.0322 'International Tables Vol C Tables 4.2.6.8 and 6.1.1.4'

loop_
_geom_angle_atom_site_label_1
_geom_angle_atom_site_label_2
_geom_angle_atom_site_label_3
_geom_angle
_geom_angle_site_symmetry_1
_geom_angle_site_symmetry_3
_geom_angle_publ_flag
C4 O4 C37 116.7(4) . . ?
C6 O6 C45 115.7(4) . . ?
C11 O11 C53 117.3(4) . . ?
C13 O13 C61 117.9(4) . . ?
C18 O18 C69 117.1(4) . . ?
C20 O20 C77 119.4(4) . . ?
C25 O25 C85 117.7(4) . . ?
C27 O27 C93 115.6(4) . . ?
C6 C1 C2 116.0(4) . . ?
C6 C1 C28 121.2(4) . . ?
C2 C1 C28 122.8(4) . . ?
C3 C2 C1 124.2(5) . . ?
C2 C3 C4 116.7(4) . . ?
C2 C3 C7 124.8(5) . . ?
C4 C3 C7 118.4(4) . . ?
O4 C4 C5 123.1(4) . . ?
O4 C4 C3 115.9(4) . . ?
C5 C4 C3 121.0(4) . . ?
C4 C5 C6 119.9(5) . . ?
C5 C6 C1 122.1(5) . . ?
C5 C6 O6 118.7(5) . . ?
C1 C6 O6 119.1(4) . . ?
C3 C7 C29 113.5(4) . . ?
C3 C7 C8 109.5(4) . . ?
C29 C7 C8 112.1(4) . . ?
C13 C8 C9 117.2(4) . . ?
C13 C8 C7 121.6(4) . . ?
C9 C8 C7 121.2(4) . . ?
C8 C9 C10 124.2(4) . . ?
C9 C10 C11 116.6(4) . . ?
C9 C10 C14 121.9(4) . . ?
C11 C10 C14 121.4(4) . . ?
O11 C11 C12 121.3(4) . . ?
O11 C11 C10 117.7(4) . . ?
C12 C11 C10 121.0(4) . . ?
C11 C12 C13 119.5(4) . . ?
C8 C13 C12 121.4(4) . . ?
C8 C13 O13 117.1(4) . . ?
C12 C13 O13 121.4(4) . . ?
C31 C14 C10 112.1(4) . . ?
C31 C14 C15 112.7(4) . . ?
C10 C14 C15 111.5(4) . . ?
C20 C15 C16 116.8(4) . . ?
C20 C15 C14 120.1(4) . . ?
C16 C15 C14 123.1(4) . . ?
C17 C16 C15 122.9(5) . . ?
C16 C17 C18 117.2(4) . . ?
C16 C17 C21 122.9(4) . . ?
C18 C17 C21 119.9(4) . . ?
C19 C18 C17 122.0(4) . . ?
C19 C18 O18 120.9(4) . . ?
C17 C18 O18 117.0(4) . . ?
C20 C19 C18 118.7(5) . . ?
O20 C20 C19 124.1(5) . . ?
O20 C20 C15 113.7(4) . . ?
C19 C20 C15 122.2(4) . . ?
C33 C21 C22 110.0(4) . . ?
C33 C21 C17 114.1(4) . . ?
C22 C21 C17 110.5(4) . . ?
C27 C22 C23 116.0(4) . . ?
C27 C22 C21 122.9(4) . . ?
C23 C22 C21 121.0(4) . . ?
C24 C23 C22 124.5(5) . . ?
C25 C26 C27 119.5(5) . . ?
C23 C24 C25 117.2(4) . . ?
C23 C24 C28 119.6(4) . . ?
C25 C24 C28 123.2(4) . . ?
C26 C25 O25 121.4(5) . . ?
C26 C25 C24 120.8(5) . . ?
O25 C25 C24 117.7(4) . . ?
C22 C27 O27 117.3(4) . . ?
C22 C27 C26 121.9(4) . . ?
O27 C27 C26 120.7(4) . . ?
C35 C28 C1 114.6(4) . . ?
C35 C28 C24 110.4(4) . . ?
C1 C28 C24 110.4(4) . . ?
C30 C29 C7 113.7(4) . . ?
C32 C31 C14 113.8(5) . . ?
C21 C33 C34 112.0(5) . . ?
C28 C35 C36 112.8(5) . . ?
C39 N1 C38 124.3(5) . . ?
O102 N2 O101 120.4(5) . . ?
O102 N2 C44 119.2(5) . . ?
O101 N2 C44 120.4(5) . . ?
O4 C37 C38 108.2(4) . . ?
N1 C38 C37 114.2(5) . . ?
N1 C39 C44 124.3(5) . . ?
N1 C39 C40 120.7(5) . . ?
C44 C39 C40 115.0(5) . . ?
C41 C40 C39 122.0(5) . . ?
C40 C41 C42 121.4(6) . . ?
C43 C42 C41 119.1(6) . . ?
C42 C43 C44 120.6(6) . . ?
C43 C44 C39 121.9(5) . . ?
C43 C44 N2 116.7(5) . . ?
C39 C44 N2 121.3(5) . . ?
C47 N3 C46 123.6(5) . . ?
O103 N4 O104 125.4(10) . . ?
O103 N4 C52 118.5(7) . . ?
O104 N4 C52 116.1(10) . . ?
O6 C45 C46 108.0(4) . . ?
N3 C46 C45 108.9(4) . . ?
N3 C47 C48 121.5(6) . . ?
N3 C47 C52 123.1(7) . . ?
C48 C47 C52 115.4(7) . . ?
C49 C48 C47 124.0(8) . . ?
C48 C49 C50 118.4(10) . . ?
C51 C50 C49 120.5(9) . . ?
C52 C51 C50 118.1(10) . . ?
C51 C52 C47 123.5(10) . . ?
C51 C52 N4 114.9(9) . . ?
C47 C52 N4 121.6(7) . . ?
C55 N5 C54 124.1(6) . . ?
O106 N6 O105 120.2(6) . . ?
O106 N6 C60 119.7(7) . . ?
O105 N6 C60 120.1(5) . . ?
O11 C53 C54 108.2(4) . . ?
N5 C54 C53 111.8(5) . . ?
N5 C55 C56 121.9(6) . . ?
N5 C55 C60 122.0(6) . . ?
C56 C55 C60 116.1(6) . . ?
C57 C56 C55 121.5(7) . . ?
C56 C57 C58 122.1(8) . . ?
C59 C58 C57 117.8(8) . . ?
C58 C59 C60 121.7(7) . . ?
C59 C60 N6 116.8(6) . . ?
C59 C60 C55 120.7(7) . . ?
N6 C60 C55 122.5(6) . . ?
C71 N9 C70 126.4(5) . . ?
O109 N10 O110 118.4(6) . . ?
O109 N10 C76 120.9(5) . . ?
O110 N10 C76 120.7(6) . . ?
O18 C69 C70 109.1(5) . . ?
N9 C70 C69 113.6(5) . . ?
N9 C71 C72 123.0(5) . . ?
N9 C71 C76 123.3(5) . . ?
C72 C71 C76 113.7(5) . . ?
C73 C72 C71 123.5(6) . . ?
C72 C73 C74 121.6(6) . . ?
C75 C74 C73 117.6(6) . . ?
C74 C75 C76 121.5(6) . . ?
C75 C76 N10 116.8(5) . . ?
C75 C76 C71 122.1(6) . . ?
N10 C76 C71 121.0(5) . . ?
C79 N11 C78 122.4(5) . . ?
O112 N12 O111 121.2(5) . . ?
O112 N12 C84 119.0(4) . . ?
O111 N12 C84 119.8(5) . . ?
O20 C77 C78 103.2(4) . . ?
N11 C78 C77 109.0(4) . . ?
N11 C79 C80 120.6(5) . . ?
N11 C79 C84 124.5(5) . . ?
C80 C79 C84 114.8(4) . . ?
C81 C80 C79 122.5(5) . . ?
C80 C81 C82 120.4(6) . . ?
C83 C82 C81 119.2(5) . . ?
C82 C83 C84 120.2(6) . . ?
C83 C84 C79 122.8(5) . . ?
C83 C84 N12 115.5(5) . . ?
C79 C84 N12 121.7(5) . . ?
C87 N13 C86 123.5(6) . . ?
O113 N14 O114 120.1(5) . . ?
O113 N14 C92 120.7(5) . . ?
O114 N14 C92 119.2(6) . . ?
O25 C85 C86 107.9(5) . . ?
N13 C86 C85 110.7(5) . . ?
N13 C87 C88 120.6(6) . . ?
N13 C87 C92 122.4(6) . . ?
C88 C87 C92 117.1(6) . . ?
C89 C88 C87 120.6(7) . . ?
C88 C89 C90 120.4(8) . . ?
C91 C90 C89 120.0(8) . . ?
C90 C91 C92 121.3(7) . . ?
C91 C92 N14 116.9(5) . . ?
C91 C92 C87 120.5(6) . . ?
N14 C92 C87 122.6(5) . . ?
C95 N15 C94 123.1(4) . . ?
O116 N16 O115 120.4(6) . . ?
O116 N16 C100 119.0(6) . . ?
O115 N16 C100 120.7(5) . . ?
O27 C93 C94 107.1(4) . . ?
N15 C94 C93 108.4(4) . . ?
N15 C95 C96 120.8(5) . . ?
N15 C95 C100 123.7(5) . . ?
C96 C95 C100 115.4(5) . . ?
C97 C96 C95 121.6(6) . . ?
C96 C97 C98 122.3(7) . . ?
C99 C98 C97 118.9(7) . . ?
C98 C99 C100 120.1(7) . . ?
C99 C100 C95 121.7(6) . . ?
C99 C100 N16 116.7(6) . . ?
C95 C100 N16 121.5(6) . . ?
O13 C61 C62 107.1(4) . . ?
C61 C62 N7A 109.1(5) . . ?
C61 C62 N7B 104.7(6) . . ?
N7A C62 N7B 56.0(5) . . ?
C63 N7A C62 116.9(7) . . ?
O50A N8A O51A 120.1(19) . . ?
O50A N8A C68A 113.6(15) . . ?
O51A N8A C68A 110.2(14) . . ?
C63 N7B C62 116.6(8) . . ?
O51B N8B O50B 116.9(13) . . ?
O51B N8B C68B 122.4(11) . . ?
O50B N8B C68B 120.6(10) . . ?
N7B C63 C68B 128.8(5) . . ?
N7B C63 C64A 54.4(5) . . ?
C68B C63 C64A 74.7 . . ?
N7B C63 C68A 174.0(5) . . ?
C68B C63 C68A 45.4 . . ?
C64A C63 C68A 120.0 . . ?
N7B C63 N7A 65.5(6) . . ?
C68B C63 N7A 163.3(4) . . ?
C64A C63 N7A 119.8(4) . . ?
C68A C63 N7A 119.9(4) . . ?
N7B C63 C64B 117.6(5) . . ?
C68B C63 C64B 113.2 . . ?
C64A C63 C64B 165.3 . . ?
C68A C63 C64B 68.3 . . ?
N7A C63 C64B 54.8(4) . . ?
C63 C64A C65A 120.0 . . ?
C66A C65A C64A 120.0 . . ?
C67A C66A C65A 120.0 . . ?
C66A C67A C68A 120.0 . . ?
C67A C68A C63 120.0 . . ?
C67A C68A N8A 113.7(6) . . ?
C63 C68A N8A 125.4(6) . . ?
C63 C64B C65B 105.8 . . ?
C66B C65B C64B 118.0 . . ?
C65B C66B C67B 117.7 . . ?
C68B C67B C66B 105.4 . . ?
C67B C68B C63 146.1 . . ?
C67B C68B N8B 98.1(5) . . ?
C63 C68B N8B 115.5(5) . . ?
O200 C200 C202 115.1(7) . . ?
O200 C200 C201 127.2(8) . . ?
C202 C200 C201 117.8(8) . . ?

loop_
_geom_bond_atom_site_label_1
_geom_bond_atom_site_label_2
_geom_bond_distance
_geom_bond_site_symmetry_2
_geom_bond_publ_flag
O4 C4 1.375(5) . ?
O4 C37 1.425(6) . ?
O6 C6 1.389(6) . ?
O6 C45 1.444(6) . ?
O11 C11 1.374(6) . ?
O11 C53 1.426(6) . ?
O13 C13 1.393(6) . ?
O13 C61 1.405(6) . ?
O18 C18 1.396(5) . ?
O18 C69 1.409(6) . ?
O20 C20 1.379(5) . ?
O20 C77 1.426(6) . ?
O25 C25 1.387(6) . ?
O25 C85 1.412(6) . ?
O27 C27 1.393(6) . ?
O27 C93 1.437(6) . ?
C1 C6 1.387(7) . ?
C1 C2 1.398(7) . ?
C1 C28 1.525(6) . ?
C2 C3 1.391(6) . ?
C3 C4 1.399(7) . ?
C3 C7 1.507(7) . ?
C4 C5 1.380(7) . ?
C5 C6 1.381(6) . ?
C7 C29 1.531(7) . ?
C7 C8 1.535(7) . ?
C8 C13 1.377(6) . ?
C8 C9 1.384(6) . ?
C9 C10 1.388(7) . ?
C10 C11 1.399(6) . ?
C10 C14 1.528(6) . ?
C11 C12 1.388(7) . ?
C12 C13 1.391(7) . ?
C14 C31 1.519(7) . ?
C14 C15 1.530(7) . ?
C15 C20 1.389(7) . ?
C15 C16 1.402(6) . ?
C16 C17 1.389(7) . ?
C17 C18 1.390(7) . ?
C17 C21 1.532(6) . ?
C18 C19 1.383(6) . ?
C19 C20 1.382(7) . ?
C21 C33 1.523(7) . ?
C21 C22 1.531(7) . ?
C22 C27 1.383(7) . ?
C22 C23 1.390(7) . ?
C23 C24 1.380(7) . ?
C26 C25 1.379(7) . ?
C26 C27 1.395(7) . ?
C24 C25 1.394(7) . ?
C24 C28 1.527(7) . ?
C28 C35 1.522(7) . ?
C29 C30 1.526(7) . ?
C31 C32 1.508(7) . ?
C33 C34 1.527(7) . ?
C35 C36 1.530(7) . ?
O101 N2 1.252(6) . ?
O102 N2 1.228(6) . ?
N1 C39 1.343(7) . ?
N1 C38 1.459(7) . ?
N2 C44 1.438(7) . ?
C37 C38 1.503(7) . ?
C39 C44 1.421(7) . ?
C39 C40 1.425(8) . ?
C40 C41 1.355(8) . ?
C41 C42 1.391(8) . ?
C42 C43 1.364(8) . ?
C43 C44 1.392(8) . ?
O103 N4 1.193(9) . ?
O104 N4 1.206(8) . ?
N3 C47 1.355(8) . ?
N3 C46 1.457(7) . ?
N4 C52 1.491(12) . ?
C45 C46 1.482(8) . ?
C47 C48 1.405(10) . ?
C47 C52 1.416(10) . ?
C48 C49 1.353(11) . ?
C49 C50 1.426(15) . ?
C50 C51 1.402(15) . ?
C51 C52 1.377(12) . ?
O105 N6 1.259(7) . ?
O106 N6 1.229(6) . ?
N5 C55 1.383(8) . ?
N5 C54 1.448(7) . ?
N6 C60 1.415(9) . ?
C53 C54 1.485(8) . ?
C55 C56 1.399(9) . ?
C55 C60 1.417(8) . ?
C56 C57 1.358(10) . ?
C57 C58 1.398(12) . ?
C58 C59 1.345(11) . ?
C59 C60 1.402(9) . ?
O109 N10 1.224(6) . ?
O110 N10 1.227(7) . ?
N9 C71 1.336(7) . ?
N9 C70 1.456(7) . ?
N10 C76 1.424(8) . ?
C69 C70 1.472(7) . ?
C71 C72 1.410(8) . ?
C71 C76 1.428(8) . ?
C72 C73 1.347(9) . ?
C73 C74 1.408(9) . ?
C74 C75 1.352(9) . ?
C75 C76 1.398(8) . ?
O111 N12 1.246(6) . ?
O112 N12 1.242(6) . ?
N11 C79 1.351(6) . ?
N11 C78 1.454(7) . ?
N12 C84 1.440(7) . ?
C77 C78 1.511(7) . ?
C79 C80 1.410(8) . ?
C79 C84 1.418(7) . ?
C80 C81 1.378(7) . ?
C81 C82 1.397(8) . ?
C82 C83 1.370(8) . ?
C83 C84 1.385(7) . ?
O113 N14 1.239(6) . ?
O114 N14 1.242(6) . ?
N13 C87 1.366(8) . ?
N13 C86 1.464(7) . ?
N14 C92 1.419(8) . ?
C85 C86 1.532(8) . ?
C87 C88 1.399(9) . ?
C87 C92 1.422(8) . ?
C88 C89 1.383(11) . ?
C89 C90 1.422(12) . ?
C90 C91 1.306(10) . ?
C91 C92 1.412(9) . ?
O115 N16 1.246(7) . ?
O116 N16 1.236(6) . ?
N15 C95 1.358(6) . ?
N15 C94 1.463(6) . ?
N16 C100 1.416(8) . ?
C93 C94 1.516(7) . ?
C95 C96 1.408(8) . ?
C95 C100 1.415(7) . ?
C96 C97 1.352(9) . ?
C97 C98 1.371(10) . ?
C98 C99 1.364(11) . ?
C99 C100 1.392(9) . ?
C61 C62 1.515(8) . ?
C62 N7A 1.530(10) . ?
C62 N7B 1.597(12) . ?
N7A C63 1.390(9) . ?
N8A O50A 1.231(14) . ?
N8A O51A 1.246(13) . ?
N8A C68A 1.45(2) . ?
N7B C63 1.324(11) . ?
N8B O51B 1.242(12) . ?
N8B O50B 1.250(12) . ?
N8B C68B 1.505(14) . ?
C63 C68B 1.3534 . ?
C63 C64A 1.3900 . ?
C63 C68A 1.3900 . ?
C63 C64B 1.4455 . ?
C64A C65A 1.3900 . ?
C65A C66A 1.3900 . ?
C66A C67A 1.3900 . ?
C67A C68A 1.3900 . ?
C64B C65B 1.6507 . ?
C65B C66B 1.2876 . ?
C66B C67B 1.5287 . ?
C67B C68B 1.1628 . ?
O200 C200 1.168(9) . ?
C200 C202 1.448(11) . ?
C200 C201 1.479(11) . ?

loop_
_geom_hbond_atom_site_label_D
_geom_hbond_atom_site_label_H
_geom_hbond_atom_site_label_A
_geom_hbond_distance_DH
_geom_hbond_distance_HA
_geom_hbond_distance_DA
_geom_hbond_angle_DHA
_geom_hbond_site_symmetry_A
N1 H1N O101 0.88 1.98 2.633(6) 129.8 .
N3 H3N O103 0.96(3) 1.90(5) 2.620(7) 130(5) .
N5 H5N O105 0.96(3) 1.82(5) 2.596(7) 136(5) .
N5 H5N O105 0.96(3) 2.31(5) 3.073(8) 135(5) 2
N7A H7A O50A 0.88 2.07 2.640(13) 121.4 .
N7B H7B O50B 0.88 2.00 2.602(15) 124.8 .
N9 H9N O109 0.88 1.93 2.606(6) 132.4 .
N11 H11N O111 0.95(3) 1.87(5) 2.639(6) 136(5) .
N13 H13N O113 0.96(3) 1.86(5) 2.624(6) 134(5) .
N15 H15N O115 0.95(3) 1.94(5) 2.612(6) 126(4) .
N15 H15N O200 0.95(3) 2.38(4) 3.091(8) 131(4) .

loop_
_geom_torsion_atom_site_label_1
_geom_torsion_atom_site_label_2
_geom_torsion_atom_site_label_3
_geom_torsion_atom_site_label_4
_geom_torsion
_geom_torsion_site_symmetry_1
_geom_torsion_site_symmetry_2
_geom_torsion_site_symmetry_3
_geom_torsion_site_symmetry_4
_geom_torsion_publ_flag
C6 C1 C2 C3 2.0(7) . . . . ?
C28 C1 C2 C3 179.4(4) . . . . ?
C1 C2 C3 C4 0.3(7) . . . . ?
C1 C2 C3 C7 -176.0(4) . . . . ?
C37 O4 C4 C5 -21.8(7) . . . . ?
C37 O4 C4 C3 157.3(4) . . . . ?
C2 C3 C4 O4 179.2(4) . . . . ?
C7 C3 C4 O4 -4.2(6) . . . . ?
C2 C3 C4 C5 -1.7(7) . . . . ?
C7 C3 C4 C5 174.9(4) . . . . ?
O4 C4 C5 C6 179.7(4) . . . . ?
C3 C4 C5 C6 0.7(7) . . . . ?
C4 C5 C6 C1 1.7(7) . . . . ?
C4 C5 C6 O6 178.4(4) . . . . ?
C2 C1 C6 C5 -3.0(7) . . . . ?
C28 C1 C6 C5 179.5(4) . . . . ?
C2 C1 C6 O6 -179.6(4) . . . . ?
C28 C1 C6 O6 2.9(7) . . . . ?
C45 O6 C6 C5 64.9(6) . . . . ?
C45 O6 C6 C1 -118.3(5) . . . . ?
C2 C3 C7 C29 -12.8(7) . . . . ?
C4 C3 C7 C29 170.9(4) . . . . ?
C2 C3 C7 C8 113.3(5) . . . . ?
C4 C3 C7 C8 -62.9(5) . . . . ?
C3 C7 C8 C13 133.8(5) . . . . ?
C29 C7 C8 C13 -99.2(5) . . . . ?
C3 C7 C8 C9 -43.1(6) . . . . ?
C29 C7 C8 C9 83.8(5) . . . . ?
C13 C8 C9 C10 1.5(7) . . . . ?
C7 C8 C9 C10 178.6(5) . . . . ?
C8 C9 C10 C11 -1.2(7) . . . . ?
C8 C9 C10 C14 178.3(4) . . . . ?
C53 O11 C11 C12 23.6(7) . . . . ?
C53 O11 C11 C10 -157.2(5) . . . . ?
C9 C10 C11 O11 -179.8(4) . . . . ?
C14 C10 C11 O11 0.7(7) . . . . ?
C9 C10 C11 C12 -0.6(7) . . . . ?
C14 C10 C11 C12 179.9(5) . . . . ?
O11 C11 C12 C13 -178.8(5) . . . . ?
C10 C11 C12 C13 2.0(8) . . . . ?
C9 C8 C13 C12 -0.1(7) . . . . ?
C7 C8 C13 C12 -177.1(5) . . . . ?
C9 C8 C13 O13 178.8(4) . . . . ?
C7 C8 C13 O13 1.7(7) . . . . ?
C11 C12 C13 C8 -1.6(8) . . . . ?
C11 C12 C13 O13 179.6(5) . . . . ?
C61 O13 C13 C8 161.4(5) . . . . ?
C61 O13 C13 C12 -19.8(7) . . . . ?
C9 C10 C14 C31 -76.7(6) . . . . ?
C11 C10 C14 C31 102.8(5) . . . . ?
C9 C10 C14 C15 50.7(6) . . . . ?
C11 C10 C14 C15 -129.8(5) . . . . ?
C31 C14 C15 C20 -165.4(4) . . . . ?
C10 C14 C15 C20 67.5(6) . . . . ?
C31 C14 C15 C16 13.6(6) . . . . ?
C10 C14 C15 C16 -113.5(5) . . . . ?
C20 C15 C16 C17 3.3(7) . . . . ?
C14 C15 C16 C17 -175.7(4) . . . . ?
C15 C16 C17 C18 -2.7(7) . . . . ?
C15 C16 C17 C21 178.9(4) . . . . ?
C16 C17 C18 C19 0.6(7) . . . . ?
C21 C17 C18 C19 179.0(4) . . . . ?
C16 C17 C18 O18 -178.4(4) . . . . ?
C21 C17 C18 O18 0.1(6) . . . . ?
C69 O18 C18 C19 54.0(6) . . . . ?
C69 O18 C18 C17 -127.0(5) . . . . ?
C17 C18 C19 C20 0.7(7) . . . . ?
O18 C18 C19 C20 179.7(4) . . . . ?
C77 O20 C20 C19 2.9(7) . . . . ?
C77 O20 C20 C15 -178.1(4) . . . . ?
C18 C19 C20 O20 178.8(4) . . . . ?
C18 C19 C20 C15 -0.1(7) . . . . ?
C16 C15 C20 O20 179.1(4) . . . . ?
C14 C15 C20 O20 -1.8(6) . . . . ?
C16 C15 C20 C19 -1.9(7) . . . . ?
C14 C15 C20 C19 177.2(4) . . . . ?
C16 C17 C21 C33 -17.4(6) . . . . ?
C18 C17 C21 C33 164.2(4) . . . . ?
C16 C17 C21 C22 107.3(5) . . . . ?
C18 C17 C21 C22 -71.1(6) . . . . ?
C33 C21 C22 C27 -102.3(5) . . . . ?
C17 C21 C22 C27 130.8(5) . . . . ?
C33 C21 C22 C23 75.6(5) . . . . ?
C17 C21 C22 C23 -51.3(6) . . . . ?
C27 C22 C23 C24 -1.1(7) . . . . ?
C21 C22 C23 C24 -179.2(4) . . . . ?
C22 C23 C24 C25 1.9(7) . . . . ?
C22 C23 C24 C28 -178.0(4) . . . . ?
C27 C26 C25 O25 178.0(5) . . . . ?
C27 C26 C25 C24 0.7(8) . . . . ?
C85 O25 C25 C26 3.7(8) . . . . ?
C85 O25 C25 C24 -179.0(5) . . . . ?
C23 C24 C25 C26 -1.7(7) . . . . ?
C28 C24 C25 C26 178.2(5) . . . . ?
C23 C24 C25 O25 -179.0(4) . . . . ?
C28 C24 C25 O25 0.8(7) . . . . ?
C23 C22 C27 O27 178.2(4) . . . . ?
C21 C22 C27 O27 -3.8(7) . . . . ?
C23 C22 C27 C26 0.1(7) . . . . ?
C21 C22 C27 C26 178.1(4) . . . . ?
C93 O27 C27 C22 155.0(4) . . . . ?
C93 O27 C27 C26 -26.9(6) . . . . ?
C25 C26 C27 C22 0.1(8) . . . . ?
C25 C26 C27 O27 -178.0(4) . . . . ?
C6 C1 C28 C35 177.9(4) . . . . ?
C2 C1 C28 C35 0.6(6) . . . . ?
C6 C1 C28 C24 52.4(6) . . . . ?
C2 C1 C28 C24 -124.9(5) . . . . ?
C23 C24 C28 C35 -76.5(5) . . . . ?
C25 C24 C28 C35 103.6(6) . . . . ?
C23 C24 C28 C1 51.3(6) . . . . ?
C25 C24 C28 C1 -128.5(5) . . . . ?
C3 C7 C29 C30 -174.4(4) . . . . ?
C8 C7 C29 C30 60.9(6) . . . . ?
C10 C14 C31 C32 -60.0(6) . . . . ?
C15 C14 C31 C32 173.3(5) . . . . ?
C22 C21 C33 C34 66.2(5) . . . . ?
C17 C21 C33 C34 -168.8(4) . . . . ?
C1 C28 C35 C36 174.3(4) . . . . ?
C24 C28 C35 C36 -60.2(6) . . . . ?
C4 O4 C37 C38 -168.7(4) . . . . ?
C39 N1 C38 C37 -78.8(6) . . . . ?
O4 C37 C38 N1 -62.7(6) . . . . ?
C38 N1 C39 C44 -175.4(5) . . . . ?
C38 N1 C39 C40 5.1(8) . . . . ?
N1 C39 C40 C41 179.1(5) . . . . ?
C44 C39 C40 C41 -0.4(8) . . . . ?
C39 C40 C41 C42 -0.7(9) . . . . ?
C40 C41 C42 C43 1.2(8) . . . . ?
C41 C42 C43 C44 -0.6(8) . . . . ?
C42 C43 C44 C39 -0.5(8) . . . . ?
C42 C43 C44 N2 177.9(5) . . . . ?
N1 C39 C44 C43 -178.5(5) . . . . ?
C40 C39 C44 C43 1.0(7) . . . . ?
N1 C39 C44 N2 3.2(8) . . . . ?
C40 C39 C44 N2 -177.3(5) . . . . ?
O102 N2 C44 C43 0.9(7) . . . . ?
O101 N2 C44 C43 -178.2(5) . . . . ?
O102 N2 C44 C39 179.3(5) . . . . ?
O101 N2 C44 C39 0.2(7) . . . . ?
C6 O6 C45 C46 -151.0(4) . . . . ?
C47 N3 C46 C45 -175.5(6) . . . . ?
O6 C45 C46 N3 68.9(6) . . . . ?
C46 N3 C47 C48 2.6(10) . . . . ?
C46 N3 C47 C52 -176.6(6) . . . . ?
N3 C47 C48 C49 177.9(7) . . . . ?
C52 C47 C48 C49 -2.9(11) . . . . ?
C47 C48 C49 C50 3.3(12) . . . . ?
C48 C49 C50 C51 -1.8(14) . . . . ?
C49 C50 C51 C52 0.0(15) . . . . ?
C50 C51 C52 C47 0.3(13) . . . . ?
C50 C51 C52 N4 -179.5(8) . . . . ?
N3 C47 C52 C51 -179.8(7) . . . . ?
C48 C47 C52 C51 1.0(11) . . . . ?
N3 C47 C52 N4 0.0(10) . . . . ?
C48 C47 C52 N4 -179.2(7) . . . . ?
O103 N4 C52 C51 -174.8(8) . . . . ?
O104 N4 C52 C51 6.6(11) . . . . ?
O103 N4 C52 C47 5.4(11) . . . . ?
O104 N4 C52 C47 -173.3(8) . . . . ?
C11 O11 C53 C54 166.0(5) . . . . ?
C55 N5 C54 C53 -79.5(7) . . . . ?
O11 C53 C54 N5 -175.9(5) . . . . ?
C54 N5 C55 C56 -5.6(9) . . . . ?
C54 N5 C55 C60 174.7(5) . . . . ?
N5 C55 C56 C57 -178.6(6) . . . . ?
C60 C55 C56 C57 1.2(9) . . . . ?
C55 C56 C57 C58 -1.2(11) . . . . ?
C56 C57 C58 C59 1.1(12) . . . . ?
C57 C58 C59 C60 -1.1(11) . . . . ?
C58 C59 C60 N6 -179.6(6) . . . . ?
C58 C59 C60 C55 1.2(10) . . . . ?
O106 N6 C60 C59 -1.4(9) . . . . ?
O105 N6 C60 C59 178.6(6) . . . . ?
O106 N6 C60 C55 177.8(6) . . . . ?
O105 N6 C60 C55 -2.2(9) . . . . ?
N5 C55 C60 C59 178.6(5) . . . . ?
C56 C55 C60 C59 -1.2(8) . . . . ?
N5 C55 C60 N6 -0.6(9) . . . . ?
C56 C55 C60 N6 179.6(6) . . . . ?
C18 O18 C69 C70 148.4(4) . . . . ?
C71 N9 C70 C69 95.4(7) . . . . ?
O18 C69 C70 N9 60.9(7) . . . . ?
C70 N9 C71 C72 2.1(8) . . . . ?
C70 N9 C71 C76 -178.5(5) . . . . ?
N9 C71 C72 C73 177.4(5) . . . . ?
C76 C71 C72 C73 -2.1(8) . . . . ?
C71 C72 C73 C74 1.9(9) . . . . ?
C72 C73 C74 C75 -0.6(10) . . . . ?
C73 C74 C75 C76 -0.3(10) . . . . ?
C74 C75 C76 N10 -179.0(6) . . . . ?
C74 C75 C76 C71 -0.1(9) . . . . ?
O109 N10 C76 C75 -179.6(5) . . . . ?
O110 N10 C76 C75 -0.8(9) . . . . ?
O109 N10 C76 C71 1.5(8) . . . . ?
O110 N10 C76 C71 -179.7(7) . . . . ?
N9 C71 C76 C75 -178.3(5) . . . . ?
C72 C71 C76 C75 1.2(8) . . . . ?
N9 C71 C76 N10 0.5(8) . . . . ?
C72 C71 C76 N10 -179.9(5) . . . . ?
C20 O20 C77 C78 175.6(4) . . . . ?
C79 N11 C78 C77 175.3(5) . . . . ?
O20 C77 C78 N11 178.9(4) . . . . ?
C78 N11 C79 C80 -2.9(8) . . . . ?
C78 N11 C79 C84 179.2(5) . . . . ?
N11 C79 C80 C81 -177.8(6) . . . . ?
C84 C79 C80 C81 0.3(8) . . . . ?
C79 C80 C81 C82 -0.8(9) . . . . ?
C80 C81 C82 C83 1.5(9) . . . . ?
C81 C82 C83 C84 -1.6(9) . . . . ?
C82 C83 C84 C79 1.0(9) . . . . ?
C82 C83 C84 N12 -178.3(5) . . . . ?
N11 C79 C84 C83 177.6(5) . . . . ?
C80 C79 C84 C83 -0.4(8) . . . . ?
N11 C79 C84 N12 -3.1(8) . . . . ?
C80 C79 C84 N12 178.9(5) . . . . ?
O112 N12 C84 C83 2.7(7) . . . . ?
O111 N12 C84 C83 -176.4(5) . . . . ?
O112 N12 C84 C79 -176.6(5) . . . . ?
O111 N12 C84 C79 4.3(8) . . . . ?
C25 O25 C85 C86 174.7(5) . . . . ?
C87 N13 C86 C85 74.1(8) . . . . ?
O25 C85 C86 N13 -156.9(6) . . . . ?
C86 N13 C87 C88 2.1(9) . . . . ?
C86 N13 C87 C92 -178.0(5) . . . . ?
N13 C87 C88 C89 -178.7(7) . . . . ?
C92 C87 C88 C89 1.4(10) . . . . ?
C87 C88 C89 C90 -0.8(12) . . . . ?
C88 C89 C90 C91 -0.1(13) . . . . ?
C89 C90 C91 C92 0.2(12) . . . . ?
C90 C91 C92 N14 179.5(7) . . . . ?
C90 C91 C92 C87 0.6(10) . . . . ?
O113 N14 C92 C91 -179.9(6) . . . . ?
O114 N14 C92 C91 -1.5(8) . . . . ?
O113 N14 C92 C87 -1.0(9) . . . . ?
O114 N14 C92 C87 177.4(6) . . . . ?
N13 C87 C92 C91 178.7(6) . . . . ?
C88 C87 C92 C91 -1.3(9) . . . . ?
N13 C87 C92 N14 -0.1(9) . . . . ?
C88 C87 C92 N14 179.8(5) . . . . ?
C27 O27 C93 C94 -165.4(4) . . . . ?
C95 N15 C94 C93 -74.6(6) . . . . ?
O27 C93 C94 N15 173.2(4) . . . . ?
C94 N15 C95 C96 -9.5(7) . . . . ?
C94 N15 C95 C100 172.8(5) . . . . ?
N15 C95 C96 C97 -176.7(5) . . . . ?
C100 C95 C96 C97 1.1(8) . . . . ?
C95 C96 C97 C98 -0.2(10) . . . . ?
C96 C97 C98 C99 0.1(11) . . . . ?
C97 C98 C99 C100 -1.1(11) . . . . ?
C98 C99 C100 C95 2.2(10) . . . . ?
C98 C99 C100 N16 -179.0(6) . . . . ?
N15 C95 C100 C99 175.7(5) . . . . ?
C96 C95 C100 C99 -2.1(8) . . . . ?
N15 C95 C100 N16 -3.1(8) . . . . ?
C96 C95 C100 N16 179.2(5) . . . . ?
O116 N16 C100 C99 3.4(8) . . . . ?
O115 N16 C100 C99 -176.8(5) . . . . ?
O116 N16 C100 C95 -177.8(6) . . . . ?
O115 N16 C100 C95 2.0(8) . . . . ?
C13 O13 C61 C62 -162.1(5) . . . . ?
O13 C61 C62 N7A 152.1(6) . . . . ?
O13 C61 C62 N7B -149.3(6) . . . . ?
C61 C62 N7A C63 78.3(8) . . . . ?
N7B C62 N7A C63 -16.9(6) . . . . ?
C61 C62 N7B C63 -85.7(9) . . . . ?
N7A C62 N7B C63 17.7(7) . . . . ?
C62 N7B C63 C68B 172.3(4) . . . . ?
C62 N7B C63 C64A 165.3(10) . . . . ?
C62 N7B C63 N7A -17.8(7) . . . . ?
C62 N7B C63 C64B -0.1(10) . . . . ?
C62 N7A C63 N7B 18.6(7) . . . . ?
C62 N7A C63 C68B 170.1(9) . . . . ?
C62 N7A C63 C64A 21.5(8) . . . . ?
C62 N7A C63 C68A -164.3(4) . . . . ?
C62 N7A C63 C64B -142.2(8) . . . . ?
N7B C63 C64A C65A 177.4(6) . . . . ?
C68B C63 C64A C65A 3.1 . . . . ?
C68A C63 C64A C65A 0.0 . . . . ?
N7A C63 C64A C65A 174.2(4) . . . . ?
C64B C63 C64A C65A -121.4 . . . . ?
C63 C64A C65A C66A 0.0 . . . . ?
C64A C65A C66A C67A 0.0 . . . . ?
C65A C66A C67A C68A 0.0 . . . . ?
C66A C67A C68A C63 0.0 . . . . ?
C66A C67A C68A N8A 169.6(11) . . . . ?
C68B C63 C68A C67A -4.2 . . . . ?
C64A C63 C68A C67A 0.0 . . . . ?
N7A C63 C68A C67A -174.2(4) . . . . ?
C64B C63 C68A C67A 166.5 . . . . ?
C68B C63 C68A N8A -172.5(12) . . . . ?
C64A C63 C68A N8A -168.3(12) . . . . ?
N7A C63 C68A N8A 17.5(12) . . . . ?
C64B C63 C68A N8A -1.8(12) . . . . ?
O50A N8A C68A C67A 158.2(13) . . . . ?
O51A N8A C68A C67A 20(2) . . . . ?
O50A N8A C68A C63 -33(2) . . . . ?
O51A N8A C68A C63 -170.9(10) . . . . ?
N7B C63 C64B C65B -170.1(5) . . . . ?
C68B C63 C64B C65B 16.3 . . . . ?
C64A C63 C64B C65B 136.4 . . . . ?
C68A C63 C64B C65B 9.1 . . . . ?
N7A C63 C64B C65B -150.3(5) . . . . ?
C63 C64B C65B C66B -38.5 . . . . ?
C64B C65B C66B C67B 43.8 . . . . ?
C65B C66B C67B C68B -24.8 . . . . ?
C66B C67B C68B C63 2.5 . . . . ?
C66B C67B C68B N8B 174.7(6) . . . . ?
N7B C63 C68B C67B -174.4(6) . . . . ?
C64A C63 C68B C67B -168.5 . . . . ?
C68A C63 C68B C67B 7.7 . . . . ?
N7A C63 C68B C67B 39.4(14) . . . . ?
C64B C63 C68B C67B -1.7 . . . . ?
N7B C63 C68B N8B 14.1(9) . . . . ?
C64A C63 C68B N8B 20.0(6) . . . . ?
C68A C63 C68B N8B -163.7(6) . . . . ?
N7A C63 C68B N8B -132.1(15) . . . . ?
C64B C63 C68B N8B -173.2(6) . . . . ?
O51B N8B C68B C67B -16.3(15) . . . . ?
O50B N8B C68B C67B 161.2(12) . . . . ?
O51B N8B C68B C63 158.9(12) . . . . ?
O50B N8B C68B C63 -23.5(15) . . . . ?
